data_4065266
loop_
_publ_author_name
'Fern\'andez, Francys E.'
'Puerta, M. Carmen'
'Valerga, Pedro'

_publ_section_title
;
 Half-Sandwich Ruthenium(II) Picolyl-NHC Complexes: Synthesis,
 Characterization, and Catalytic Activity in Transfer Hydrogenation
 Reactions
;
_journal_issue 21
_journal_name_full Organometallics
_journal_page_first 5793
_journal_paper_doi 10.1021/om200665f
_journal_volume 30
_journal_year 2011
_chemical_formula_moiety 'C22 H30 N3 O2 Ru, C32 H12 B F24, 0.56(C H2 Cl2), 0.44(C4 H10 O)'
_chemical_formula_sum 'C56.32 H47.53 B Cl1.12 F24 N3 O2.44 Ru'
_chemical_formula_weight 1412.93
_chemical_name_systematic
;
(\h^2^-dioxygen)-{\k^2^ C,N-3-isopropyl-1-(pyrid-2-ylmethyl)-2,3-dihydro-
imidazole-2-ylidene}-(\h^5^-pentamethylcyclopentadienyl)-ruthenium(II) 
tetrakis{3,5-bis(trifluoromethyl)phenyl}borate dichloromethane diethylether 
solvates
;
_space_group_IT_number 14
_symmetry_cell_setting monoclinic
_symmetry_Int_Tables_number 14
_symmetry_space_group_name_Hall '-P 2ybc'
_symmetry_space_group_name_H-M 'P 1 21/c 1'
_atom_sites_solution_hydrogens geom
_atom_sites_solution_primary direct
_atom_sites_solution_secondary difmap
_audit_creation_method SHELXL-97
_cell_angle_alpha 90.00
_cell_angle_beta 90.67(3)
_cell_angle_gamma 90.00
_cell_formula_units_Z 4
_cell_length_a 12.498(3)
_cell_length_b 17.896(4)
_cell_length_c 26.458(5)
_cell_measurement_reflns_used 6017
_cell_measurement_temperature 100(2)
_cell_measurement_theta_max 24.963
_cell_measurement_theta_min 2.124
_cell_volume 5917(2)
_computing_cell_refinement 'SAINT (Bruker, 2001)'
_computing_data_collection 'SMART (Bruker, 2001)'
_computing_data_reduction 'SAINT (Bruker, 2001)'
_computing_molecular_graphics 'ORTEP-3 vers. 1.08 (Farrugia, 2005)'
_computing_publication_material 'SHELXTL (Sheldrick, 2001)'
_computing_structure_refinement 'SHELXTL (Sheldrick, 2001)'
_computing_structure_solution 'SHELXTL (Sheldrick, 2001)'
_diffrn_ambient_temperature 100(2)
_diffrn_measured_fraction_theta_full 0.991
_diffrn_measured_fraction_theta_max 0.991
_diffrn_measurement_device_type 'Bruker SMART APEX CCD area detector'
_diffrn_measurement_method '1700 omega scan frames, 0.3 deg, 10 sec'
_diffrn_radiation_monochromator graphite
_diffrn_radiation_probe x-ray
_diffrn_radiation_type MoK\a
_diffrn_radiation_wavelength 0.71073
_diffrn_reflns_av_R_equivalents 0.0363
_diffrn_reflns_av_sigmaI/netI 0.0338
_diffrn_reflns_limit_h_max 14
_diffrn_reflns_limit_h_min -13
_diffrn_reflns_limit_k_max 21
_diffrn_reflns_limit_k_min -21
_diffrn_reflns_limit_l_max 31
_diffrn_reflns_limit_l_min -31
_diffrn_reflns_number 39232
_diffrn_reflns_theta_full 25.04
_diffrn_reflns_theta_max 25.04
_diffrn_reflns_theta_min 1.91
_diffrn_source 'fine-focus sealed tube'
_diffrn_source_type 'Bruker SMART APEX'
_diffrn_standards_decay_% -0.0026
_diffrn_standards_number 0
_exptl_absorpt_coefficient_mu 0.436
_exptl_absorpt_correction_T_max 1.000
_exptl_absorpt_correction_T_min 0.792
_exptl_absorpt_correction_type multi-scan
_exptl_absorpt_process_details '(SADABS; Sheldrick, 2004)'
_exptl_crystal_colour red
_exptl_crystal_density_diffrn 1.585
_exptl_crystal_density_method 'not measured'
_exptl_crystal_description plate
_exptl_crystal_F_000 2840.8
_exptl_crystal_size_max 0.53
_exptl_crystal_size_mid 0.36
_exptl_crystal_size_min 0.11
_refine_diff_density_max 1.110
_refine_diff_density_min -0.863
_refine_diff_density_rms 0.088
_refine_ls_extinction_method none
_refine_ls_goodness_of_fit_ref 1.066
_refine_ls_hydrogen_treatment constr
_refine_ls_matrix_type full
_refine_ls_number_parameters 876
_refine_ls_number_reflns 10356
_refine_ls_number_restraints 6
_refine_ls_restrained_S_all 1.086
_refine_ls_R_factor_all 0.0570
_refine_ls_R_factor_gt 0.0497
_refine_ls_shift/su_max 0.001
_refine_ls_shift/su_mean 0.000
_refine_ls_structure_factor_coef Fsqd
_refine_ls_weighting_details 'calc w=1/[\s^2^(Fo^2^)+(0.0608P)^2^+8.9880P] where P=(Fo^2^+2Fc^2^)/3'
_refine_ls_weighting_scheme calc
_refine_ls_wR_factor_gt 0.1196
_refine_ls_wR_factor_ref 0.1242
_reflns_number_gt 9256
_reflns_number_total 10356
_reflns_threshold_expression >2sigma(I)
_cod_data_source_file om200665f_si_002.cif
_cod_data_source_block pv1018
_cod_original_sg_symbol_Hall -P2ybc
_cod_original_sg_symbol_H-M 'P 21/c'
_cod_database_code 4065266

loop_
_symmetry_equiv_pos_as_xyz
'x, y, z'
'-x, y+1/2, -z+1/2'
'-x, -y, -z'
'x, -y-1/2, z-1/2'

loop_
_atom_site_label
_atom_site_type_symbol
_atom_site_fract_x
_atom_site_fract_y
_atom_site_fract_z
_atom_site_U_iso_or_equiv
_atom_site_adp_type
_atom_site_occupancy
_atom_site_symmetry_multiplicity
_atom_site_calc_flag
_atom_site_refinement_flags
_atom_site_disorder_assembly
_atom_site_disorder_group
Ru1 Ru 0.57000(2) 0.354524(14) 0.581234(9) 0.02307(10) Uani 1 1 d . . .
O1 O 0.4993(2) 0.39018(16) 0.51770(9) 0.0409(6) Uani 1 1 d . . .
O2 O 0.4209(2) 0.37280(15) 0.55267(10) 0.0384(6) Uani 1 1 d . . .
N1 N 0.5573(2) 0.19358(16) 0.61351(12) 0.0339(7) Uani 1 1 d . . .
N2 N 0.4086(2) 0.24531(15) 0.63122(10) 0.0281(6) Uani 1 1 d . . .
N3 N 0.6482(2) 0.27731(18) 0.53124(11) 0.0346(7) Uani 1 1 d . . .
C1 C 0.5811(3) 0.4180(2) 0.65155(12) 0.0292(8) Uani 1 1 d . . .
C2 C 0.6783(3) 0.3757(2) 0.64639(12) 0.0291(8) Uani 1 1 d . . .
C3 C 0.7329(3) 0.40254(19) 0.60306(12) 0.0267(7) Uani 1 1 d . . .
C4 C 0.6700(3) 0.45993(18) 0.58063(12) 0.0267(7) Uani 1 1 d . . .
C5 C 0.5759(3) 0.46937(19) 0.61021(13) 0.0287(7) Uani 1 1 d . . .
C6 C 0.5100(3) 0.4169(2) 0.69653(14) 0.0399(9) Uani 1 1 d . . .
H6A H 0.5034 0.3656 0.7090 0.060 Uiso 1 1 calc R . .
H6B H 0.4391 0.4359 0.6869 0.060 Uiso 1 1 calc R . .
H6C H 0.5409 0.4485 0.7232 0.060 Uiso 1 1 calc R . .
C7 C 0.7235(3) 0.3252(2) 0.68625(14) 0.0414(9) Uani 1 1 d . . .
H7A H 0.7422 0.3545 0.7163 0.062 Uiso 1 1 calc R . .
H7B H 0.7877 0.3005 0.6735 0.062 Uiso 1 1 calc R . .
H7C H 0.6701 0.2874 0.6951 0.062 Uiso 1 1 calc R . .
C8 C 0.8395(3) 0.3756(2) 0.58469(14) 0.0359(8) Uani 1 1 d . . .
H8A H 0.8387 0.3741 0.5477 0.054 Uiso 1 1 calc R . .
H8B H 0.8535 0.3254 0.5980 0.054 Uiso 1 1 calc R . .
H8C H 0.8958 0.4098 0.5964 0.054 Uiso 1 1 calc R . .
C9 C 0.6963(3) 0.5041(2) 0.53434(14) 0.0361(8) Uani 1 1 d . . .
H9A H 0.7181 0.5547 0.5442 0.054 Uiso 1 1 calc R . .
H9B H 0.6331 0.5068 0.5121 0.054 Uiso 1 1 calc R . .
H9C H 0.7550 0.4797 0.5164 0.054 Uiso 1 1 calc R . .
C10 C 0.4901(3) 0.5252(2) 0.59993(15) 0.0378(9) Uani 1 1 d . . .
H10A H 0.5129 0.5743 0.6125 0.057 Uiso 1 1 calc R . .
H10B H 0.4245 0.5100 0.6171 0.057 Uiso 1 1 calc R . .
H10C H 0.4763 0.5281 0.5634 0.057 Uiso 1 1 calc R . .
C11 C 0.5062(3) 0.26000(19) 0.61269(12) 0.0263(7) Uani 1 1 d . . .
C12 C 0.4915(3) 0.1378(2) 0.63140(17) 0.0440(10) Uani 1 1 d . . .
H12 H 0.5090 0.0864 0.6350 0.053 Uiso 1 1 calc R . .
C13 C 0.3988(3) 0.1700(2) 0.64255(16) 0.0403(9) Uani 1 1 d . . .
H13 H 0.3374 0.1459 0.6558 0.048 Uiso 1 1 calc R . .
C14 C 0.3194(3) 0.2990(2) 0.63842(13) 0.0304(8) Uani 1 1 d . . .
H14 H 0.3479 0.3506 0.6331 0.037 Uiso 1 1 calc R . .
C15 C 0.2784(3) 0.2941(2) 0.69218(15) 0.0431(10) Uani 1 1 d . . .
H15A H 0.2403 0.2468 0.6967 0.065 Uiso 1 1 calc R . .
H15B H 0.2295 0.3358 0.6985 0.065 Uiso 1 1 calc R . .
H15C H 0.3389 0.2966 0.7160 0.065 Uiso 1 1 calc R . .
C16 C 0.2316(3) 0.2854(2) 0.59993(16) 0.0448(10) Uani 1 1 d . . .
H16A H 0.2611 0.2887 0.5658 0.067 Uiso 1 1 calc R . .
H16B H 0.1755 0.3231 0.6038 0.067 Uiso 1 1 calc R . .
H16C H 0.2012 0.2356 0.6051 0.067 Uiso 1 1 calc R . .
C17 C 0.6676(3) 0.1835(2) 0.59735(16) 0.0413(9) Uani 1 1 d . . .
H17A H 0.6861 0.1298 0.5996 0.050 Uiso 1 1 calc R . .
H17B H 0.7157 0.2110 0.6208 0.050 Uiso 1 1 calc R . .
C18 C 0.6871(3) 0.2101(2) 0.54454(16) 0.0392(9) Uani 1 1 d . . .
C19 C 0.7501(3) 0.1682(3) 0.5125(2) 0.0576(13) Uani 1 1 d . . .
H19 H 0.7766 0.1208 0.5228 0.069 Uiso 1 1 calc R . .
C20 C 0.7739(4) 0.1962(4) 0.4653(2) 0.0679(17) Uani 1 1 d . . .
H20 H 0.8178 0.1686 0.4429 0.081 Uiso 1 1 calc R . .
C21 C 0.7335(4) 0.2642(4) 0.45119(17) 0.0614(14) Uani 1 1 d . . .
H21 H 0.7487 0.2845 0.4189 0.074 Uiso 1 1 calc R . .
C22 C 0.6700(3) 0.3030(3) 0.48473(14) 0.0467(11) Uani 1 1 d . . .
H22 H 0.6407 0.3497 0.4745 0.056 Uiso 1 1 calc R . .
F1 F -0.08572(19) 1.06646(12) 0.82472(9) 0.0472(6) Uani 1 1 d . . .
F2 F -0.09695(19) 0.95935(14) 0.86077(8) 0.0480(6) Uani 1 1 d . . .
F3 F 0.05038(16) 0.99331(12) 0.82707(7) 0.0365(5) Uani 1 1 d . . .
F4 F -0.32835(18) 0.98563(15) 0.63948(8) 0.0492(6) Uani 1 1 d . . .
F5 F -0.38738(17) 1.01621(13) 0.71227(9) 0.0457(6) Uani 1 1 d . . .
F6 F -0.40166(17) 0.90355(13) 0.68664(10) 0.0480(6) Uani 1 1 d . . .
F7A F 0.3891(9) 0.9899(6) 0.6741(4) 0.058(3) Uani 0.64(5) 1 d P A 1
F8A F 0.2487(14) 1.0066(8) 0.6303(5) 0.046(2) Uani 0.64(5) 1 d P A 1
F9A F 0.3806(19) 0.9456(10) 0.6007(9) 0.079(5) Uani 0.64(5) 1 d P A 1
F10A F 0.3449(7) 0.6287(5) 0.6845(5) 0.063(3) Uani 0.63(2) 1 d P B 1
F11A F 0.4766(6) 0.6987(4) 0.6768(6) 0.067(3) Uani 0.63(2) 1 d P B 1
F12A F 0.3990(15) 0.6836(8) 0.7487(3) 0.106(5) Uani 0.63(2) 1 d P B 1
F7B F 0.368(3) 0.9960(12) 0.6769(6) 0.084(7) Uani 0.36(5) 1 d P A 2
F8B F 0.253(3) 0.994(2) 0.618(2) 0.094(10) Uani 0.36(5) 1 d P A 2
F9B F 0.4002(17) 0.9467(18) 0.6081(13) 0.051(6) Uani 0.36(5) 1 d P A 2
F10B F 0.378(3) 0.6438(14) 0.6697(10) 0.109(9) Uani 0.37(2) 1 d P B 2
F11B F 0.4806(8) 0.7184(9) 0.7113(10) 0.072(6) Uani 0.37(2) 1 d P B 2
F12B F 0.3551(12) 0.6658(9) 0.7431(7) 0.077(6) Uani 0.37(2) 1 d P B 2
F13 F -0.05358(19) 0.60293(12) 0.48737(8) 0.0429(5) Uani 1 1 d . . .
F14 F -0.06979(19) 0.56556(11) 0.56432(8) 0.0424(5) Uani 1 1 d . . .
F15 F 0.08499(17) 0.59223(12) 0.53583(8) 0.0427(5) Uani 1 1 d . . .
F16 F -0.1374(2) 0.94240(13) 0.52333(9) 0.0535(6) Uani 1 1 d . . .
F17 F -0.1418(2) 0.86615(14) 0.46111(9) 0.0592(7) Uani 1 1 d . . .
F18 F 0.0060(2) 0.91545(14) 0.48429(10) 0.0590(7) Uani 1 1 d . . .
F19 F -0.35123(17) 0.60084(13) 0.73840(9) 0.0471(6) Uani 1 1 d . . .
F20 F -0.25140(17) 0.50406(11) 0.73225(9) 0.0426(5) Uani 1 1 d . . .
F21 F -0.2736(2) 0.57585(15) 0.66851(9) 0.0580(7) Uani 1 1 d . . .
F22 F 0.0354(2) 0.68521(14) 0.87449(8) 0.0531(6) Uani 1 1 d . . .
F23 F 0.14024(19) 0.61712(15) 0.83192(9) 0.0529(6) Uani 1 1 d . . .
F24 F 0.0017(2) 0.56878(15) 0.86528(9) 0.0616(7) Uani 1 1 d . . .
C23 C -0.0686(2) 0.86676(17) 0.70621(12) 0.0210(7) Uani 1 1 d . . .
C24 C -0.0319(2) 0.90541(17) 0.74899(11) 0.0212(6) Uani 1 1 d . . .
H24 H 0.0368 0.8937 0.7626 0.025 Uiso 1 1 calc R . .
C25 C -0.0924(3) 0.96014(17) 0.77212(12) 0.0225(7) Uani 1 1 d . . .
C26 C -0.1918(3) 0.98076(18) 0.75265(12) 0.0248(7) Uani 1 1 d . . .
H26 H -0.2327 1.0191 0.7680 0.030 Uiso 1 1 calc R . .
C27 C -0.2293(3) 0.94354(18) 0.70999(12) 0.0243(7) Uani 1 1 d . . .
C28 C -0.1699(2) 0.88709(18) 0.68787(12) 0.0223(7) Uani 1 1 d . . .
H28 H -0.1989 0.8615 0.6594 0.027 Uiso 1 1 calc R . .
C29 C -0.0560(3) 0.99463(18) 0.82081(13) 0.0287(7) Uani 1 1 d . . .
C30 C -0.3357(3) 0.9623(2) 0.68748(14) 0.0320(8) Uani 1 1 d . . .
C31 C 0.1267(2) 0.80677(17) 0.68457(11) 0.0213(7) Uani 1 1 d . . .
C32 C 0.1712(3) 0.87482(18) 0.66844(11) 0.0224(7) Uani 1 1 d . . .
H32 H 0.1250 0.9160 0.6621 0.027 Uiso 1 1 calc R . .
C33 C 0.2799(3) 0.88385(18) 0.66153(12) 0.0245(7) Uani 1 1 d . A .
C34 C 0.3508(3) 0.82580(19) 0.67178(12) 0.0264(7) Uani 1 1 d . . .
H34 H 0.4257 0.8322 0.6677 0.032 Uiso 1 1 calc R . .
C35 C 0.3096(3) 0.75888(19) 0.68802(12) 0.0271(7) Uani 1 1 d . B .
C36 C 0.1994(2) 0.74914(18) 0.69367(12) 0.0234(7) Uani 1 1 d . . .
H36 H 0.1732 0.7018 0.7040 0.028 Uiso 1 1 calc R . .
C37 C 0.3235(3) 0.9554(2) 0.64138(14) 0.0314(8) Uani 1 1 d . . .
C38 C 0.3832(3) 0.6947(2) 0.70051(16) 0.0393(9) Uani 1 1 d . . .
C39 C -0.0288(2) 0.77963(18) 0.62343(11) 0.0206(6) Uani 1 1 d . . .
C40 C -0.0177(2) 0.70797(18) 0.60315(12) 0.0236(7) Uani 1 1 d . . .
H40 H -0.0003 0.6679 0.6253 0.028 Uiso 1 1 calc R . .
C41 C -0.0309(3) 0.69301(18) 0.55196(12) 0.0253(7) Uani 1 1 d . . .
C42 C -0.0551(3) 0.7502(2) 0.51827(12) 0.0287(7) Uani 1 1 d . . .
H42 H -0.0652 0.7402 0.4833 0.034 Uiso 1 1 calc R . .
C43 C -0.0642(3) 0.82250(19) 0.53702(12) 0.0271(7) Uani 1 1 d . . .
C44 C -0.0509(2) 0.83642(18) 0.58855(12) 0.0239(7) Uani 1 1 d . . .
H44 H -0.0570 0.8863 0.6004 0.029 Uiso 1 1 calc R . .
C45 C -0.0180(3) 0.6140(2) 0.53446(13) 0.0310(8) Uani 1 1 d . . .
C46 C -0.0853(3) 0.8857(2) 0.50171(13) 0.0365(9) Uani 1 1 d . . .
C47 C -0.0422(2) 0.72457(17) 0.71864(11) 0.0210(6) Uani 1 1 d . . .
C48 C -0.1316(3) 0.68073(18) 0.70546(12) 0.0242(7) Uani 1 1 d . . .
H48 H -0.1706 0.6922 0.6754 0.029 Uiso 1 1 calc R . .
C49 C -0.1646(3) 0.62118(18) 0.73499(12) 0.0246(7) Uani 1 1 d . . .
C50 C -0.1114(3) 0.60273(18) 0.77921(12) 0.0267(7) Uani 1 1 d . . .
H50 H -0.1332 0.5612 0.7989 0.032 Uiso 1 1 calc R . .
C51 C -0.0256(3) 0.64631(18) 0.79398(12) 0.0268(7) Uani 1 1 d . . .
C52 C 0.0074(3) 0.70648(17) 0.76422(12) 0.0230(7) Uani 1 1 d . . .
H52 H 0.0660 0.7361 0.7756 0.028 Uiso 1 1 calc R . .
C53 C -0.2597(3) 0.5759(2) 0.71849(14) 0.0334(8) Uani 1 1 d . . .
C54 C 0.0359(3) 0.6291(2) 0.84121(14) 0.0356(8) Uani 1 1 d . . .
B1 B -0.0036(3) 0.79486(19) 0.68355(13) 0.0204(7) Uani 1 1 d . . .
Cl1 Cl 0.3275(3) 0.2787(2) 0.41158(13) 0.0974(15) Uani 0.559(6) 1 d PD C 1
Cl2 Cl 0.4551(4) 0.1646(2) 0.4643(3) 0.176(3) Uani 0.559(6) 1 d PD C 1
C55 C 0.387(3) 0.2409(14) 0.4597(9) 0.259(16) Uiso 0.559(6) 1 d PD C 1
H55A H 0.3296 0.2356 0.4852 0.311 Uiso 0.559(6) 1 calc PR C 1
H55B H 0.4350 0.2803 0.4729 0.311 Uiso 0.559(6) 1 calc PR C 1
O3A O 0.4008(7) 0.1737(4) 0.4918(3) 0.0277(19) Uiso 0.308(4) 1 d PD C 2
C56 C 0.4252(14) -0.0039(9) 0.4814(7) 0.113(4) Uiso 0.441(6) 1 d PD C 2
H56A H 0.3676 -0.0304 0.4988 0.169 Uiso 0.441(6) 1 calc PR C 2
H56B H 0.4934 -0.0293 0.4881 0.169 Uiso 0.441(6) 1 calc PR C 2
H56C H 0.4104 -0.0036 0.4450 0.169 Uiso 0.441(6) 1 calc PR C 2
C57 C 0.4323(15) 0.0840(8) 0.5027(7) 0.113(4) Uiso 0.441(6) 1 d PD C 2
H57A H 0.5104 0.0885 0.5086 0.135 Uiso 0.441(6) 1 calc PR C 2
H57B H 0.4025 0.0776 0.5369 0.135 Uiso 0.441(6) 1 calc PR C 2
C58 C 0.3676(8) 0.2437(5) 0.4653(3) 0.0344(16) Uiso 0.441(6) 1 d PD C 2
H58A H 0.4024 0.2854 0.4838 0.041 Uiso 0.441(6) 1 calc PR C 2
H58B H 0.2897 0.2490 0.4707 0.041 Uiso 0.441(6) 1 calc PR C 2
C59 C 0.3883(9) 0.2600(5) 0.4018(3) 0.0344(16) Uiso 0.441(6) 1 d PD C 2
H59A H 0.4609 0.2445 0.3930 0.052 Uiso 0.441(6) 1 calc PR C 2
H59B H 0.3795 0.3134 0.3947 0.052 Uiso 0.441(6) 1 calc PR C 2
H59C H 0.3362 0.2314 0.3817 0.052 Uiso 0.441(6) 1 calc PR C 2
O3B O 0.3847(17) 0.1655(11) 0.4568(7) 0.032(4) Uiso 0.1322(18) 1 d P C 3

loop_
_atom_site_aniso_label
_atom_site_aniso_U_11
_atom_site_aniso_U_22
_atom_site_aniso_U_33
_atom_site_aniso_U_23
_atom_site_aniso_U_13
_atom_site_aniso_U_12
Ru1 0.02664(16) 0.02115(16) 0.02141(15) 0.00066(10) 0.00080(10) -0.00412(11)
O1 0.0508(17) 0.0437(16) 0.0281(13) 0.0078(11) -0.0086(12) -0.0061(13)
O2 0.0363(14) 0.0361(15) 0.0425(15) 0.0113(12) -0.0118(11) -0.0073(12)
N1 0.0309(16) 0.0204(15) 0.0505(19) 0.0061(13) 0.0072(13) 0.0047(12)
N2 0.0295(16) 0.0213(15) 0.0336(15) 0.0013(12) 0.0047(12) -0.0020(12)
N3 0.0301(16) 0.0389(19) 0.0349(16) -0.0122(14) 0.0074(13) -0.0105(14)
C1 0.0288(18) 0.033(2) 0.0258(16) -0.0073(14) -0.0010(14) -0.0099(15)
C2 0.0318(19) 0.0305(19) 0.0249(17) 0.0011(14) -0.0064(14) -0.0086(15)
C3 0.0264(18) 0.0264(18) 0.0274(17) -0.0047(14) -0.0031(13) -0.0056(14)
C4 0.0288(18) 0.0233(18) 0.0280(17) -0.0026(13) -0.0011(14) -0.0071(14)
C5 0.0322(19) 0.0212(17) 0.0328(18) -0.0063(14) -0.0014(14) -0.0042(14)
C6 0.038(2) 0.050(2) 0.0315(19) -0.0120(17) 0.0050(16) -0.0145(18)
C7 0.049(2) 0.042(2) 0.033(2) 0.0074(17) -0.0083(17) -0.0067(19)
C8 0.0278(19) 0.040(2) 0.040(2) -0.0012(16) -0.0004(15) -0.0020(16)
C9 0.038(2) 0.031(2) 0.039(2) 0.0093(16) -0.0009(16) -0.0066(16)
C10 0.039(2) 0.029(2) 0.045(2) -0.0053(16) 0.0009(17) 0.0011(16)
C11 0.0273(18) 0.0237(18) 0.0281(17) 0.0016(13) 0.0008(13) 0.0005(14)
C12 0.046(2) 0.022(2) 0.065(3) 0.0106(18) 0.008(2) 0.0004(17)
C13 0.041(2) 0.0242(19) 0.055(2) 0.0068(17) 0.0107(18) -0.0053(17)
C14 0.0259(18) 0.0231(18) 0.042(2) -0.0045(15) 0.0035(15) -0.0011(14)
C15 0.040(2) 0.039(2) 0.051(2) -0.0109(18) 0.0167(18) -0.0099(18)
C16 0.035(2) 0.044(2) 0.056(3) -0.0069(19) -0.0061(18) -0.0026(18)
C17 0.032(2) 0.027(2) 0.064(3) -0.0029(18) 0.0044(18) 0.0070(16)
C18 0.0239(19) 0.039(2) 0.055(2) -0.0178(18) 0.0059(16) -0.0044(16)
C19 0.030(2) 0.062(3) 0.080(3) -0.038(3) 0.004(2) -0.001(2)
C20 0.037(3) 0.104(5) 0.063(3) -0.055(3) 0.012(2) -0.014(3)
C21 0.042(3) 0.103(4) 0.040(2) -0.029(3) 0.0107(19) -0.022(3)
C22 0.044(2) 0.065(3) 0.031(2) -0.0127(19) 0.0077(17) -0.020(2)
F1 0.0583(15) 0.0258(12) 0.0572(14) -0.0184(10) -0.0156(11) 0.0072(10)
F2 0.0621(15) 0.0560(15) 0.0260(11) -0.0046(10) 0.0092(10) -0.0225(12)
F3 0.0305(11) 0.0419(13) 0.0371(11) -0.0090(9) -0.0061(9) -0.0032(9)
F4 0.0409(13) 0.0666(16) 0.0401(13) 0.0101(11) -0.0030(10) 0.0176(12)
F5 0.0328(12) 0.0479(14) 0.0563(14) -0.0140(11) -0.0051(10) 0.0189(10)
F6 0.0264(11) 0.0408(14) 0.0765(16) -0.0037(12) -0.0124(10) -0.0032(10)
F7A 0.045(5) 0.040(4) 0.088(7) 0.019(4) -0.032(4) -0.026(3)
F8A 0.031(3) 0.031(3) 0.077(5) 0.015(4) 0.012(3) -0.002(2)
F9A 0.131(12) 0.039(5) 0.068(6) -0.008(4) 0.070(8) -0.015(7)
F10A 0.040(3) 0.022(3) 0.126(9) -0.004(4) 0.003(3) 0.004(2)
F11A 0.031(3) 0.041(3) 0.131(9) 0.022(4) 0.030(4) 0.013(2)
F12A 0.158(12) 0.118(8) 0.043(4) -0.023(4) -0.036(6) 0.108(8)
F7B 0.160(18) 0.054(9) 0.039(7) -0.031(7) 0.049(11) -0.070(10)
F8B 0.037(9) 0.060(14) 0.19(3) 0.087(15) -0.013(14) -0.011(9)
F9B 0.030(8) 0.048(10) 0.077(13) 0.021(9) 0.034(6) 0.002(4)
F10B 0.14(2) 0.091(15) 0.093(12) -0.060(11) -0.036(12) 0.090(14)
F11B 0.026(4) 0.065(7) 0.125(14) 0.035(8) -0.020(6) 0.006(4)
F12B 0.058(7) 0.060(7) 0.113(13) 0.063(9) 0.017(7) 0.029(5)
F13 0.0583(14) 0.0368(13) 0.0335(11) -0.0130(9) -0.0047(10) -0.0013(11)
F14 0.0585(14) 0.0246(11) 0.0444(12) -0.0055(9) 0.0104(10) -0.0117(10)
F15 0.0418(13) 0.0342(12) 0.0522(13) -0.0106(10) 0.0042(10) 0.0067(10)
F16 0.0805(18) 0.0385(13) 0.0416(13) 0.0107(10) 0.0051(12) 0.0190(13)
F17 0.092(2) 0.0414(14) 0.0435(14) 0.0088(11) -0.0293(13) -0.0070(13)
F18 0.0644(17) 0.0477(15) 0.0652(16) 0.0236(12) 0.0150(13) -0.0086(12)
F19 0.0274(12) 0.0393(13) 0.0745(16) 0.0010(12) 0.0026(11) -0.0040(10)
F20 0.0402(12) 0.0232(11) 0.0645(15) -0.0005(10) 0.0044(10) -0.0135(9)
F21 0.0707(17) 0.0614(16) 0.0417(13) -0.0011(11) -0.0107(11) -0.0448(14)
F22 0.0782(18) 0.0492(15) 0.0313(12) -0.0075(10) -0.0141(11) 0.0049(13)
F23 0.0478(15) 0.0679(17) 0.0428(13) 0.0045(12) -0.0123(11) 0.0136(12)
F24 0.088(2) 0.0508(16) 0.0454(14) 0.0258(12) -0.0204(13) -0.0238(14)
C23 0.0197(16) 0.0166(16) 0.0267(16) 0.0015(12) 0.0046(12) -0.0052(12)
C24 0.0193(16) 0.0179(16) 0.0264(16) 0.0027(12) 0.0002(12) -0.0026(12)
C25 0.0268(17) 0.0138(15) 0.0272(16) 0.0016(12) 0.0028(13) -0.0059(13)
C26 0.0257(17) 0.0171(16) 0.0318(17) -0.0006(13) 0.0073(13) 0.0004(13)
C27 0.0213(16) 0.0223(17) 0.0294(17) 0.0031(13) 0.0023(13) -0.0023(13)
C28 0.0228(16) 0.0192(16) 0.0249(16) -0.0004(13) 0.0011(12) -0.0045(13)
C29 0.0331(19) 0.0199(17) 0.0331(18) -0.0034(14) 0.0041(14) -0.0023(14)
C30 0.0278(19) 0.0297(19) 0.039(2) -0.0027(15) -0.0005(15) 0.0034(15)
C31 0.0233(16) 0.0203(17) 0.0205(15) -0.0047(12) 0.0008(12) -0.0020(13)
C32 0.0227(16) 0.0212(17) 0.0233(16) -0.0025(12) 0.0026(12) 0.0001(13)
C33 0.0263(17) 0.0226(17) 0.0246(16) -0.0057(13) 0.0040(13) -0.0037(14)
C34 0.0176(16) 0.0293(18) 0.0322(17) -0.0067(14) 0.0035(13) -0.0040(14)
C35 0.0237(17) 0.0272(18) 0.0304(17) -0.0048(14) 0.0015(13) 0.0010(14)
C36 0.0255(17) 0.0195(16) 0.0253(16) -0.0039(13) 0.0025(13) -0.0036(13)
C37 0.0272(19) 0.0269(19) 0.040(2) 0.0000(16) 0.0073(16) -0.0023(15)
C38 0.028(2) 0.032(2) 0.057(3) -0.0010(19) 0.0026(18) 0.0081(16)
C39 0.0151(15) 0.0226(17) 0.0241(15) -0.0023(13) 0.0018(12) -0.0035(12)
C40 0.0206(16) 0.0231(17) 0.0272(16) 0.0016(13) 0.0030(13) -0.0035(13)
C41 0.0223(17) 0.0244(18) 0.0294(17) -0.0037(14) 0.0020(13) -0.0036(13)
C42 0.0279(18) 0.034(2) 0.0238(16) -0.0054(14) 0.0017(13) -0.0071(15)
C43 0.0254(17) 0.0274(18) 0.0287(17) 0.0034(14) 0.0023(13) -0.0056(14)
C44 0.0219(16) 0.0194(16) 0.0305(17) -0.0016(13) 0.0017(13) -0.0049(13)
C45 0.032(2) 0.032(2) 0.0291(18) -0.0051(15) 0.0043(14) -0.0057(16)
C46 0.046(2) 0.034(2) 0.0293(19) -0.0001(16) 0.0002(16) -0.0047(18)
C47 0.0227(16) 0.0166(16) 0.0238(15) -0.0039(12) 0.0069(12) 0.0011(12)
C48 0.0228(17) 0.0228(17) 0.0271(16) 0.0001(13) 0.0032(13) 0.0000(13)
C49 0.0241(17) 0.0182(16) 0.0316(17) -0.0040(13) 0.0054(13) -0.0025(13)
C50 0.0330(19) 0.0195(17) 0.0280(17) 0.0026(13) 0.0079(14) -0.0032(14)
C51 0.0332(19) 0.0219(17) 0.0252(16) -0.0011(13) 0.0036(14) 0.0006(14)
C52 0.0220(16) 0.0202(16) 0.0270(16) -0.0049(13) 0.0027(13) -0.0028(13)
C53 0.035(2) 0.029(2) 0.0362(19) 0.0022(15) 0.0018(15) -0.0094(16)
C54 0.042(2) 0.029(2) 0.036(2) 0.0035(15) -0.0007(16) -0.0024(16)
B1 0.0204(18) 0.0163(17) 0.0244(18) -0.0009(14) -0.0006(14) -0.0008(14)
Cl1 0.091(3) 0.099(2) 0.101(2) 0.0223(18) -0.047(2) -0.0214(19)
Cl2 0.100(3) 0.094(3) 0.329(8) -0.113(4) -0.104(4) 0.041(2)

loop_
_atom_type_symbol
_atom_type_description
_atom_type_scat_dispersion_real
_atom_type_scat_dispersion_imag
_atom_type_scat_source
C C 0.0033 0.0016 'International Tables Vol C Tables 4.2.6.8 and 6.1.1.4'
H H 0.0000 0.0000 'International Tables Vol C Tables 4.2.6.8 and 6.1.1.4'
B B 0.0013 0.0007 'International Tables Vol C Tables 4.2.6.8 and 6.1.1.4'
N N 0.0061 0.0033 'International Tables Vol C Tables 4.2.6.8 and 6.1.1.4'
O O 0.0106 0.0060 'International Tables Vol C Tables 4.2.6.8 and 6.1.1.4'
F F 0.0171 0.0103 'International Tables Vol C Tables 4.2.6.8 and 6.1.1.4'
Cl Cl 0.1484 0.1585 'International Tables Vol C Tables 4.2.6.8 and 6.1.1.4'
Ru Ru -1.2594 0.8363 'International Tables Vol C Tables 4.2.6.8 and 6.1.1.4'

loop_
_geom_angle_atom_site_label_1
_geom_angle_atom_site_label_2
_geom_angle_atom_site_label_3
_geom_angle
O1 Ru1 O2 40.41(11)
O1 Ru1 C11 115.81(12)
O2 Ru1 C11 85.68(12)
O1 Ru1 N3 83.54(12)
O2 Ru1 N3 107.20(11)
C11 Ru1 N3 84.33(12)
O1 Ru1 C1 125.10(13)
O2 Ru1 C1 106.42(12)
C11 Ru1 C1 95.99(13)
N3 Ru1 C1 146.30(13)
O1 Ru1 C5 90.43(12)
O2 Ru1 C5 90.34(12)
C11 Ru1 C5 129.97(13)
N3 Ru1 C5 143.27(12)
C1 Ru1 C5 38.14(13)
O1 Ru1 C2 149.66(12)
O2 Ru1 C2 144.44(13)
C11 Ru1 C2 93.56(13)
N3 Ru1 C2 108.09(13)
C1 Ru1 C2 38.21(13)
C5 Ru1 C2 63.24(13)
O1 Ru1 C4 88.10(12)
O2 Ru1 C4 111.59(11)
C11 Ru1 C4 155.20(12)
N3 Ru1 C4 106.00(12)
C1 Ru1 C4 62.80(12)
C5 Ru1 C4 37.42(12)
C2 Ru1 C4 61.95(12)
O1 Ru1 C3 118.61(12)
O2 Ru1 C3 147.96(12)
C11 Ru1 C3 123.97(13)
N3 Ru1 C3 89.26(12)
C1 Ru1 C3 62.61(12)
C5 Ru1 C3 62.10(13)
C2 Ru1 C3 36.97(12)
C4 Ru1 C3 36.41(12)
O2 O1 Ru1 71.11(14)
O1 O2 Ru1 68.47(15)
C11 N1 C12 111.0(3)
C11 N1 C17 123.5(3)
C12 N1 C17 125.5(3)
C11 N2 C13 110.5(3)
C11 N2 C14 127.2(3)
C13 N2 C14 122.2(3)
C18 N3 C22 118.0(3)
C18 N3 Ru1 125.4(2)
C22 N3 Ru1 116.1(3)
C5 C1 C2 107.3(3)
C5 C1 C6 126.5(3)
C2 C1 C6 125.4(3)
C5 C1 Ru1 71.39(18)
C2 C1 Ru1 72.00(19)
C6 C1 Ru1 129.8(2)
C3 C2 C1 108.2(3)
C3 C2 C7 126.2(3)
C1 C2 C7 124.3(3)
C3 C2 Ru1 74.05(19)
C1 C2 Ru1 69.79(18)
C7 C2 Ru1 132.0(3)
C4 C3 C2 108.2(3)
C4 C3 C8 125.8(3)
C2 C3 C8 126.0(3)
C4 C3 Ru1 71.22(18)
C2 C3 Ru1 68.99(19)
C8 C3 Ru1 126.2(2)
C3 C4 C5 108.2(3)
C3 C4 C9 126.8(3)
C5 C4 C9 125.1(3)
C3 C4 Ru1 72.37(19)
C5 C4 Ru1 68.69(18)
C9 C4 Ru1 124.9(2)
C1 C5 C4 108.2(3)
C1 C5 C10 126.7(3)
C4 C5 C10 125.1(3)
C1 C5 Ru1 70.48(19)
C4 C5 Ru1 73.90(19)
C10 C5 Ru1 122.9(2)
C1 C6 H6A 109.5
C1 C6 H6B 109.5
H6A C6 H6B 109.5
C1 C6 H6C 109.5
H6A C6 H6C 109.5
H6B C6 H6C 109.5
C2 C7 H7A 109.5
C2 C7 H7B 109.5
H7A C7 H7B 109.5
C2 C7 H7C 109.5
H7A C7 H7C 109.5
H7B C7 H7C 109.5
C3 C8 H8A 109.5
C3 C8 H8B 109.5
H8A C8 H8B 109.5
C3 C8 H8C 109.5
H8A C8 H8C 109.5
H8B C8 H8C 109.5
C4 C9 H9A 109.5
C4 C9 H9B 109.5
H9A C9 H9B 109.5
C4 C9 H9C 109.5
H9A C9 H9C 109.5
H9B C9 H9C 109.5
C5 C10 H10A 109.5
C5 C10 H10B 109.5
H10A C10 H10B 109.5
C5 C10 H10C 109.5
H10A C10 H10C 109.5
H10B C10 H10C 109.5
N2 C11 N1 104.6(3)
N2 C11 Ru1 131.8(2)
N1 C11 Ru1 123.2(2)
C13 C12 N1 106.7(3)
C13 C12 H12 126.6
N1 C12 H12 126.6
C12 C13 N2 107.1(3)
C12 C13 H13 126.5
N2 C13 H13 126.5
N2 C14 C16 110.5(3)
N2 C14 C15 110.1(3)
C16 C14 C15 111.8(3)
N2 C14 H14 108.1
C16 C14 H14 108.1
C15 C14 H14 108.1
C14 C15 H15A 109.5
C14 C15 H15B 109.5
H15A C15 H15B 109.5
C14 C15 H15C 109.5
H15A C15 H15C 109.5
H15B C15 H15C 109.5
C14 C16 H16A 109.5
C14 C16 H16B 109.5
H16A C16 H16B 109.5
C14 C16 H16C 109.5
H16A C16 H16C 109.5
H16B C16 H16C 109.5
N1 C17 C18 113.5(3)
N1 C17 H17A 108.9
C18 C17 H17A 108.9
N1 C17 H17B 108.9
C18 C17 H17B 108.9
H17A C17 H17B 107.7
N3 C18 C19 122.1(4)
N3 C18 C17 117.8(3)
C19 C18 C17 119.9(4)
C20 C19 C18 119.2(5)
C20 C19 H19 120.4
C18 C19 H19 120.4
C21 C20 C19 119.1(4)
C21 C20 H20 120.5
C19 C20 H20 120.5
C20 C21 C22 119.0(5)
C20 C21 H21 120.5
C22 C21 H21 120.5
N3 C22 C21 122.6(5)
N3 C22 H22 118.7
C21 C22 H22 118.7
C24 C23 C28 116.0(3)
C24 C23 B1 121.7(3)
C28 C23 B1 121.8(3)
C25 C24 C23 122.1(3)
C25 C24 H24 118.9
C23 C24 H24 118.9
C24 C25 C26 121.0(3)
C24 C25 C29 120.7(3)
C26 C25 C29 118.2(3)
C27 C26 C25 117.8(3)
C27 C26 H26 121.1
C25 C26 H26 121.1
C28 C27 C26 121.0(3)
C28 C27 C30 118.4(3)
C26 C27 C30 120.6(3)
C27 C28 C23 122.0(3)
C27 C28 H28 119.0
C23 C28 H28 119.0
F2 C29 F3 106.4(3)
F2 C29 F1 106.4(3)
F3 C29 F1 106.4(3)
F2 C29 C25 111.8(3)
F3 C29 C25 113.0(3)
F1 C29 C25 112.4(3)
F6 C30 F5 105.9(3)
F6 C30 F4 106.2(3)
F5 C30 F4 106.2(3)
F6 C30 C27 112.1(3)
F5 C30 C27 113.6(3)
F4 C30 C27 112.2(3)
C36 C31 C32 115.7(3)
C36 C31 B1 123.4(3)
C32 C31 B1 120.2(3)
C33 C32 C31 122.3(3)
C33 C32 H32 118.9
C31 C32 H32 118.9
C32 C33 C34 120.8(3)
C32 C33 C37 120.7(3)
C34 C33 C37 118.4(3)
C35 C34 C33 118.1(3)
C35 C34 H34 120.9
C33 C34 H34 120.9
C34 C35 C36 121.0(3)
C34 C35 C38 120.2(3)
C36 C35 C38 118.8(3)
C31 C36 C35 122.0(3)
C31 C36 H36 119.0
C35 C36 H36 119.0
F8B C37 F7B 109(2)
F8B C37 F9A 93(2)
F7B C37 F9A 115.6(11)
F8B C37 F9B 104(2)
F7B C37 F9B 103.7(17)
F8B C37 F7A 119(2)
F9A C37 F7A 104.9(10)
F9B C37 F7A 92.4(14)
F7B C37 F8A 94.0(16)
F9A C37 F8A 107.3(12)
F9B C37 F8A 116.4(14)
F7A C37 F8A 104.3(8)
F8B C37 C33 112.9(15)
F7B C37 C33 112.0(9)
F9A C37 C33 112.5(9)
F9B C37 C33 114.1(14)
F7A C37 C33 112.9(5)
F8A C37 C33 114.2(8)
F10B C38 F12B 105.8(16)
F10B C38 F12A 123.1(13)
F10B C38 F11B 115.1(11)
F12B C38 F11B 101.6(9)
F12A C38 F11B 73.1(7)
F10B C38 F11A 76.4(14)
F12B C38 F11A 132.9(7)
F12A C38 F11A 110.2(6)
F12B C38 F10A 79.9(10)
F12A C38 F10A 103.0(9)
F11B C38 F10A 132.6(10)
F11A C38 F10A 102.1(6)
F10B C38 C35 113.2(10)
F12B C38 C35 108.9(7)
F12A C38 C35 114.6(5)
F11B C38 C35 111.3(7)
F11A C38 C35 113.0(4)
F10A C38 C35 112.8(6)
C40 C39 C44 115.7(3)
C40 C39 B1 120.4(3)
C44 C39 B1 123.6(3)
C41 C40 C39 122.7(3)
C41 C40 H40 118.7
C39 C40 H40 118.7
C42 C41 C40 120.4(3)
C42 C41 C45 121.4(3)
C40 C41 C45 118.1(3)
C41 C42 C43 118.4(3)
C41 C42 H42 120.8
C43 C42 H42 120.8
C42 C43 C44 120.4(3)
C42 C43 C46 119.8(3)
C44 C43 C46 119.8(3)
C43 C44 C39 122.4(3)
C43 C44 H44 118.8
C39 C44 H44 118.8
F13 C45 F14 107.3(3)
F13 C45 F15 106.9(3)
F14 C45 F15 105.4(3)
F13 C45 C41 113.1(3)
F14 C45 C41 111.9(3)
F15 C45 C41 111.8(3)
F17 C46 F16 106.8(3)
F17 C46 F18 105.8(3)
F16 C46 F18 105.4(3)
F17 C46 C43 113.4(3)
F16 C46 C43 113.1(3)
F18 C46 C43 111.8(3)
C52 C47 C48 115.5(3)
C52 C47 B1 122.7(3)
C48 C47 B1 121.8(3)
C49 C48 C47 122.0(3)
C49 C48 H48 119.0
C47 C48 H48 119.0
C50 C49 C48 121.2(3)
C50 C49 C53 119.4(3)
C48 C49 C53 119.4(3)
C51 C50 C49 118.1(3)
C51 C50 H50 121.0
C49 C50 H50 121.0
C50 C51 C52 120.6(3)
C50 C51 C54 120.8(3)
C52 C51 C54 118.6(3)
C47 C52 C51 122.5(3)
C47 C52 H52 118.8
C51 C52 H52 118.8
F21 C53 F20 106.1(3)
F21 C53 F19 106.7(3)
F20 C53 F19 106.0(3)
F21 C53 C49 112.6(3)
F20 C53 C49 112.4(3)
F19 C53 C49 112.5(3)
F24 C54 F22 106.9(3)
F24 C54 F23 106.1(3)
F22 C54 F23 104.6(3)
F24 C54 C51 113.8(3)
F22 C54 C51 113.0(3)
F23 C54 C51 111.7(3)
C23 B1 C47 104.2(2)
C23 B1 C39 113.2(3)
C47 B1 C39 111.5(3)
C23 B1 C31 112.8(3)
C47 B1 C31 112.9(3)
C39 B1 C31 102.5(2)
Cl1 C55 Cl2 130.7(17)
Cl1 C55 H55A 104.6
Cl2 C55 H55A 104.6
Cl1 C55 H55B 104.6
Cl2 C55 H55B 104.6
H55A C55 H55B 105.7
C58 O3A C57 161.3(9)
C57 C56 H56A 109.5
C57 C56 H56B 109.5
H56A C56 H56B 109.5
C57 C56 H56C 109.5
H56A C56 H56C 109.5
H56B C56 H56C 109.5
C56 C57 O3A 146.3(14)
C56 C57 H57A 100.3
O3A C57 H57A 100.3
C56 C57 H57B 100.3
O3A C57 H57B 100.3
H57A C57 H57B 104.2
O3A C58 C59 123.7(7)
O3A C58 H58A 106.4
C59 C58 H58A 106.4
O3A C58 H58B 106.4
C59 C58 H58B 106.4
H58A C58 H58B 106.5
C58 C59 H59A 109.5
C58 C59 H59B 109.5
H59A C59 H59B 109.5
C58 C59 H59C 109.5
H59A C59 H59C 109.5
H59B C59 H59C 109.5

loop_
_geom_bond_atom_site_label_1
_geom_bond_atom_site_label_2
_geom_bond_distance
Ru1 O1 1.995(2)
Ru1 O2 2.029(3)
Ru1 C11 2.051(3)
Ru1 N3 2.155(3)
Ru1 C1 2.183(3)
Ru1 C5 2.195(3)
Ru1 C2 2.212(3)
Ru1 C4 2.263(3)
Ru1 C3 2.278(3)
O1 O2 1.390(4)
N1 C11 1.349(4)
N1 C12 1.381(5)
N1 C17 1.459(5)
N2 C11 1.347(4)
N2 C13 1.387(5)
N2 C14 1.485(4)
N3 C18 1.342(5)
N3 C22 1.345(5)
C1 C5 1.430(5)
C1 C2 1.439(5)
C1 C6 1.494(5)
C2 C3 1.425(5)
C2 C7 1.495(5)
C3 C4 1.419(5)
C3 C8 1.502(5)
C4 C5 1.431(5)
C4 C9 1.497(5)
C5 C10 1.488(5)
C6 H6A 0.9800
C6 H6B 0.9800
C6 H6C 0.9800
C7 H7A 0.9800
C7 H7B 0.9800
C7 H7C 0.9800
C8 H8A 0.9800
C8 H8B 0.9800
C8 H8C 0.9800
C9 H9A 0.9800
C9 H9B 0.9800
C9 H9C 0.9800
C10 H10A 0.9800
C10 H10B 0.9800
C10 H10C 0.9800
C12 C13 1.330(6)
C12 H12 0.9500
C13 H13 0.9500
C14 C16 1.508(5)
C14 C15 1.520(5)
C14 H14 1.0000
C15 H15A 0.9800
C15 H15B 0.9800
C15 H15C 0.9800
C16 H16A 0.9800
C16 H16B 0.9800
C16 H16C 0.9800
C17 C18 1.499(6)
C17 H17A 0.9900
C17 H17B 0.9900
C18 C19 1.385(6)
C19 C20 1.381(8)
C19 H19 0.9500
C20 C21 1.368(8)
C20 H20 0.9500
C21 C22 1.384(6)
C21 H21 0.9500
C22 H22 0.9500
F1 C29 1.342(4)
F2 C29 1.338(4)
F3 C29 1.338(4)
F4 C30 1.341(4)
F5 C30 1.337(4)
F6 C30 1.336(4)
F7A C37 1.336(9)
F8A C37 1.339(17)
F9A C37 1.309(17)
F10A C38 1.340(10)
F11A C38 1.333(7)
F12A C38 1.303(9)
F7B C37 1.308(17)
F8B C37 1.28(3)
F9B C37 1.32(3)
F10B C38 1.223(17)
F11B C38 1.317(10)
F12B C38 1.293(15)
F13 C45 1.333(4)
F14 C45 1.344(4)
F15 C45 1.345(4)
F16 C46 1.338(4)
F17 C46 1.325(4)
F18 C46 1.346(4)
F19 C53 1.342(4)
F20 C53 1.340(4)
F21 C53 1.332(4)
F22 C54 1.336(4)
F23 C54 1.347(4)
F24 C54 1.327(4)
C23 C24 1.399(4)
C23 C28 1.400(5)
C23 B1 1.639(5)
C24 C25 1.385(4)
C24 H24 0.9500
C25 C26 1.389(5)
C25 C29 1.495(5)
C26 C27 1.387(5)
C26 H26 0.9500
C27 C28 1.387(5)
C27 C30 1.489(5)
C28 H28 0.9500
C31 C36 1.394(5)
C31 C32 1.407(4)
C31 B1 1.642(5)
C32 C33 1.382(4)
C32 H32 0.9500
C33 C34 1.390(5)
C33 C37 1.493(5)
C34 C35 1.375(5)
C34 H34 0.9500
C35 C36 1.398(4)
C35 C38 1.506(5)
C36 H36 0.9500
C39 C40 1.398(4)
C39 C44 1.398(5)
C39 B1 1.641(4)
C40 C41 1.389(4)
C40 H40 0.9500
C41 C42 1.388(5)
C41 C45 1.498(5)
C42 C43 1.391(5)
C42 H42 0.9500
C43 C44 1.394(5)
C43 C46 1.488(5)
C44 H44 0.9500
C47 C52 1.388(5)
C47 C48 1.406(5)
C47 B1 1.639(5)
C48 C49 1.387(5)
C48 H48 0.9500
C49 C50 1.379(5)
C49 C53 1.499(5)
C50 C51 1.379(5)
C50 H50 0.9500
C51 C52 1.399(5)
C51 C54 1.491(5)
C52 H52 0.9500
Cl1 C55 1.613(17)
Cl2 C55 1.616(17)
C55 H55A 0.9900
C55 H55B 0.9900
O3A C58 1.491(10)
O3A C57 1.677(14)
C56 C57 1.673(15)
C56 H56A 0.9800
C56 H56B 0.9800
C56 H56C 0.9800
C57 H57A 0.9900
C57 H57B 0.9900
C58 C59 1.730(11)
C58 H58A 0.9900
C58 H58B 0.9900
C59 H59A 0.9800
C59 H59B 0.9800
C59 H59C 0.9800

loop_
_geom_torsion_atom_site_label_1
_geom_torsion_atom_site_label_2
_geom_torsion_atom_site_label_3
_geom_torsion_atom_site_label_4
_geom_torsion
C11 Ru1 O1 O2 45.8(2)
N3 Ru1 O1 O2 126.30(17)
C1 Ru1 O1 O2 -73.0(2)
C5 Ru1 O1 O2 -90.02(18)
C2 Ru1 O1 O2 -118.5(3)
C4 Ru1 O1 O2 -127.37(18)
C3 Ru1 O1 O2 -148.09(16)
C11 Ru1 O2 O1 -139.66(18)
N3 Ru1 O2 O1 -56.96(19)
C1 Ru1 O2 O1 125.35(18)
C5 Ru1 O2 O1 90.27(18)
C2 Ru1 O2 O1 130.3(2)
C4 Ru1 O2 O1 58.68(19)
C3 Ru1 O2 O1 61.0(3)
O1 Ru1 N3 C18 -154.0(3)
O2 Ru1 N3 C18 -120.8(3)
C11 Ru1 N3 C18 -37.1(3)
C1 Ru1 N3 C18 55.2(4)
C5 Ru1 N3 C18 124.0(3)
C2 Ru1 N3 C18 54.8(3)
C4 Ru1 N3 C18 119.9(3)
C3 Ru1 N3 C18 87.1(3)
O1 Ru1 N3 C22 34.1(3)
O2 Ru1 N3 C22 67.3(3)
C11 Ru1 N3 C22 151.0(3)
C1 Ru1 N3 C22 -116.7(3)
C5 Ru1 N3 C22 -47.9(4)
C2 Ru1 N3 C22 -117.1(3)
C4 Ru1 N3 C22 -52.0(3)
C3 Ru1 N3 C22 -84.8(3)
O1 Ru1 C1 C5 -28.3(2)
O2 Ru1 C1 C5 -68.6(2)
C11 Ru1 C1 C5 -155.8(2)
N3 Ru1 C1 C5 115.4(3)
C2 Ru1 C1 C5 116.0(3)
C4 Ru1 C1 C5 37.68(19)
C3 Ru1 C1 C5 78.8(2)
O1 Ru1 C1 C2 -144.35(19)
O2 Ru1 C1 C2 175.39(18)
C11 Ru1 C1 C2 88.1(2)
N3 Ru1 C1 C2 -0.6(3)
C5 Ru1 C1 C2 -116.0(3)
C4 Ru1 C1 C2 -78.4(2)
C3 Ru1 C1 C2 -37.19(19)
O1 Ru1 C1 C6 94.2(4)
O2 Ru1 C1 C6 53.9(4)
C11 Ru1 C1 C6 -33.3(4)
N3 Ru1 C1 C6 -122.1(3)
C5 Ru1 C1 C6 122.5(4)
C2 Ru1 C1 C6 -121.5(4)
C4 Ru1 C1 C6 160.1(4)
C3 Ru1 C1 C6 -158.7(4)
C5 C1 C2 C3 1.5(4)
C6 C1 C2 C3 -168.9(3)
Ru1 C1 C2 C3 64.6(2)
C5 C1 C2 C7 169.2(3)
C6 C1 C2 C7 -1.2(5)
Ru1 C1 C2 C7 -127.7(3)
C5 C1 C2 Ru1 -63.1(2)
C6 C1 C2 Ru1 126.5(3)
O1 Ru1 C2 C3 -46.1(3)
O2 Ru1 C2 C3 -124.4(2)
C11 Ru1 C2 C3 148.0(2)
N3 Ru1 C2 C3 62.8(2)
C1 Ru1 C2 C3 -116.8(3)
C5 Ru1 C2 C3 -78.4(2)
C4 Ru1 C2 C3 -36.1(2)
O1 Ru1 C2 C1 70.7(3)
O2 Ru1 C2 C1 -7.6(3)
C11 Ru1 C2 C1 -95.2(2)
N3 Ru1 C2 C1 179.64(19)
C5 Ru1 C2 C1 38.4(2)
C4 Ru1 C2 C1 80.8(2)
C3 Ru1 C2 C1 116.8(3)
O1 Ru1 C2 C7 -170.8(3)
O2 Ru1 C2 C7 110.8(4)
C11 Ru1 C2 C7 23.3(4)
N3 Ru1 C2 C7 -61.9(4)
C1 Ru1 C2 C7 118.5(4)
C5 Ru1 C2 C7 156.9(4)
C4 Ru1 C2 C7 -160.8(4)
C3 Ru1 C2 C7 -124.7(4)
C1 C2 C3 C4 -1.1(4)
C7 C2 C3 C4 -168.5(3)
Ru1 C2 C3 C4 60.7(2)
C1 C2 C3 C8 178.0(3)
C7 C2 C3 C8 10.6(6)
Ru1 C2 C3 C8 -120.2(3)
C1 C2 C3 Ru1 -61.8(2)
C7 C2 C3 Ru1 130.8(4)
O1 Ru1 C3 C4 36.6(2)
O2 Ru1 C3 C4 -3.7(3)
C11 Ru1 C3 C4 -158.54(19)
N3 Ru1 C3 C4 118.8(2)
C1 Ru1 C3 C4 -80.5(2)
C5 Ru1 C3 C4 -37.23(19)
C2 Ru1 C3 C4 -119.0(3)
O1 Ru1 C3 C2 155.5(2)
O2 Ru1 C3 C2 115.3(3)
C11 Ru1 C3 C2 -39.6(3)
N3 Ru1 C3 C2 -122.2(2)
C1 Ru1 C3 C2 38.4(2)
C5 Ru1 C3 C2 81.7(2)
C4 Ru1 C3 C2 119.0(3)
O1 Ru1 C3 C8 -84.6(3)
O2 Ru1 C3 C8 -124.8(3)
C11 Ru1 C3 C8 80.3(3)
N3 Ru1 C3 C8 -2.4(3)
C1 Ru1 C3 C8 158.3(3)
C5 Ru1 C3 C8 -158.4(3)
C2 Ru1 C3 C8 119.9(4)
C4 Ru1 C3 C8 -121.2(4)
C2 C3 C4 C5 0.3(4)
C8 C3 C4 C5 -178.8(3)
Ru1 C3 C4 C5 59.6(2)
C2 C3 C4 C9 179.9(3)
C8 C3 C4 C9 0.8(5)
Ru1 C3 C4 C9 -120.8(3)
C2 C3 C4 Ru1 -59.3(2)
C8 C3 C4 Ru1 121.6(3)
O1 Ru1 C4 C3 -148.4(2)
O2 Ru1 C4 C3 177.91(18)
C11 Ru1 C4 C3 46.3(4)
N3 Ru1 C4 C3 -65.7(2)
C1 Ru1 C4 C3 80.0(2)
C5 Ru1 C4 C3 118.4(3)
C2 Ru1 C4 C3 36.60(19)
O1 Ru1 C4 C5 93.2(2)
O2 Ru1 C4 C5 59.5(2)
C11 Ru1 C4 C5 -72.0(4)
N3 Ru1 C4 C5 175.9(2)
C1 Ru1 C4 C5 -38.4(2)
C2 Ru1 C4 C5 -81.8(2)
C3 Ru1 C4 C5 -118.4(3)
O1 Ru1 C4 C9 -25.5(3)
O2 Ru1 C4 C9 -59.1(3)
C11 Ru1 C4 C9 169.3(3)
N3 Ru1 C4 C9 57.2(3)
C1 Ru1 C4 C9 -157.1(3)
C5 Ru1 C4 C9 -118.7(4)
C2 Ru1 C4 C9 159.5(3)
C3 Ru1 C4 C9 122.9(4)
C2 C1 C5 C4 -1.3(4)
C6 C1 C5 C4 169.0(3)
Ru1 C1 C5 C4 -64.8(2)
C2 C1 C5 C10 -179.4(3)
C6 C1 C5 C10 -9.1(6)
Ru1 C1 C5 C10 117.1(3)
C2 C1 C5 Ru1 63.5(2)
C6 C1 C5 Ru1 -126.2(3)
C3 C4 C5 C1 0.6(4)
C9 C4 C5 C1 -179.0(3)
Ru1 C4 C5 C1 62.6(2)
C3 C4 C5 C10 178.8(3)
C9 C4 C5 C10 -0.8(5)
Ru1 C4 C5 C10 -119.3(3)
C3 C4 C5 Ru1 -62.0(2)
C9 C4 C5 Ru1 118.5(3)
O1 Ru1 C5 C1 157.2(2)
O2 Ru1 C5 C1 116.8(2)
C11 Ru1 C5 C1 32.1(3)
N3 Ru1 C5 C1 -123.1(2)
C2 Ru1 C5 C1 -38.5(2)
C4 Ru1 C5 C1 -116.5(3)
C3 Ru1 C5 C1 -80.3(2)
O1 Ru1 C5 C4 -86.3(2)
O2 Ru1 C5 C4 -126.7(2)
C11 Ru1 C5 C4 148.6(2)
N3 Ru1 C5 C4 -6.6(3)
C1 Ru1 C5 C4 116.5(3)
C2 Ru1 C5 C4 78.0(2)
C3 Ru1 C5 C4 36.23(19)
O1 Ru1 C5 C10 35.4(3)
O2 Ru1 C5 C10 -5.0(3)
C11 Ru1 C5 C10 -89.7(3)
N3 Ru1 C5 C10 115.1(3)
C1 Ru1 C5 C10 -121.8(4)
C2 Ru1 C5 C10 -160.3(3)
C4 Ru1 C5 C10 121.7(4)
C3 Ru1 C5 C10 157.9(3)
C13 N2 C11 N1 -1.1(4)
C14 N2 C11 N1 -179.8(3)
C13 N2 C11 Ru1 172.2(3)
C14 N2 C11 Ru1 -6.5(5)
C12 N1 C11 N2 1.2(4)
C17 N1 C11 N2 -178.9(3)
C12 N1 C11 Ru1 -172.8(3)
C17 N1 C11 Ru1 7.1(5)
O1 Ru1 C11 N2 -61.9(3)
O2 Ru1 C11 N2 -34.1(3)
N3 Ru1 C11 N2 -141.9(3)
C1 Ru1 C11 N2 72.0(3)
C5 Ru1 C11 N2 52.7(4)
C2 Ru1 C11 N2 110.2(3)
C4 Ru1 C11 N2 101.6(4)
C3 Ru1 C11 N2 132.8(3)
O1 Ru1 C11 N1 110.3(3)
O2 Ru1 C11 N1 138.1(3)
N3 Ru1 C11 N1 30.3(3)
C1 Ru1 C11 N1 -115.8(3)
C5 Ru1 C11 N1 -135.1(3)
C2 Ru1 C11 N1 -77.5(3)
C4 Ru1 C11 N1 -86.1(4)
C3 Ru1 C11 N1 -54.9(3)
C11 N1 C12 C13 -0.9(5)
C17 N1 C12 C13 179.2(4)
N1 C12 C13 N2 0.2(5)
C11 N2 C13 C12 0.6(5)
C14 N2 C13 C12 179.3(3)
C11 N2 C14 C16 107.9(4)
C13 N2 C14 C16 -70.6(4)
C11 N2 C14 C15 -128.1(4)
C13 N2 C14 C15 53.4(4)
C11 N1 C17 C18 -55.5(5)
C12 N1 C17 C18 124.4(4)
C22 N3 C18 C19 1.5(5)
Ru1 N3 C18 C19 -170.3(3)
C22 N3 C18 C17 176.8(3)
Ru1 N3 C18 C17 5.0(5)
N1 C17 C18 N3 46.3(5)
N1 C17 C18 C19 -138.3(4)
N3 C18 C19 C20 0.0(6)
C17 C18 C19 C20 -175.1(4)
C18 C19 C20 C21 -0.9(6)
C19 C20 C21 C22 0.2(7)
C18 N3 C22 C21 -2.3(6)
Ru1 N3 C22 C21 170.3(3)
C20 C21 C22 N3 1.4(6)
C28 C23 C24 C25 0.5(4)
B1 C23 C24 C25 -171.9(3)
C23 C24 C25 C26 -2.0(5)
C23 C24 C25 C29 173.5(3)
C24 C25 C26 C27 1.4(5)
C29 C25 C26 C27 -174.2(3)
C25 C26 C27 C28 0.6(5)
C25 C26 C27 C30 179.4(3)
C26 C27 C28 C23 -2.2(5)
C30 C27 C28 C23 179.0(3)
C24 C23 C28 C27 1.6(4)
B1 C23 C28 C27 174.0(3)
C24 C25 C29 F2 -93.0(4)
C26 C25 C29 F2 82.6(4)
C24 C25 C29 F3 27.0(4)
C26 C25 C29 F3 -157.4(3)
C24 C25 C29 F1 147.5(3)
C26 C25 C29 F1 -36.9(4)
C28 C27 C30 F6 58.5(4)
C26 C27 C30 F6 -120.3(3)
C28 C27 C30 F5 178.6(3)
C26 C27 C30 F5 -0.2(5)
C28 C27 C30 F4 -60.9(4)
C26 C27 C30 F4 120.3(3)
C36 C31 C32 C33 0.7(4)
B1 C31 C32 C33 -170.3(3)
C31 C32 C33 C34 -1.9(5)
C31 C32 C33 C37 176.2(3)
C32 C33 C34 C35 1.2(5)
C37 C33 C34 C35 -176.9(3)
C33 C34 C35 C36 0.5(5)
C33 C34 C35 C38 -178.9(3)
C32 C31 C36 C35 1.1(4)
B1 C31 C36 C35 171.8(3)
C34 C35 C36 C31 -1.8(5)
C38 C35 C36 C31 177.7(3)
C32 C33 C37 F8B -20(3)
C34 C33 C37 F8B 158(3)
C32 C33 C37 F7B 103.9(17)
C34 C33 C37 F7B -78.0(17)
C32 C33 C37 F9A -124.0(14)
C34 C33 C37 F9A 54.2(14)
C32 C33 C37 F9B -138.7(15)
C34 C33 C37 F9B 39.5(15)
C32 C33 C37 F7A 117.6(7)
C34 C33 C37 F7A -64.3(8)
C32 C33 C37 F8A -1.4(8)
C34 C33 C37 F8A 176.8(7)
C34 C35 C38 F10B -109(2)
C36 C35 C38 F10B 72(2)
C34 C35 C38 F12B 133.7(11)
C36 C35 C38 F12B -45.8(11)
C34 C35 C38 F12A 102.9(11)
C36 C35 C38 F12A -76.5(11)
C34 C35 C38 F11B 22.5(14)
C36 C35 C38 F11B -157.0(14)
C34 C35 C38 F11A -24.4(9)
C36 C35 C38 F11A 156.1(8)
C34 C35 C38 F10A -139.6(6)
C36 C35 C38 F10A 40.9(7)
C44 C39 C40 C41 -2.0(4)
B1 C39 C40 C41 -175.5(3)
C39 C40 C41 C42 0.7(5)
C39 C40 C41 C45 -179.5(3)
C40 C41 C42 C43 0.8(5)
C45 C41 C42 C43 -178.9(3)
C41 C42 C43 C44 -1.0(5)
C41 C42 C43 C46 177.3(3)
C42 C43 C44 C39 -0.4(5)
C46 C43 C44 C39 -178.7(3)
C40 C39 C44 C43 1.9(5)
B1 C39 C44 C43 175.1(3)
C42 C41 C45 F13 -13.3(5)
C40 C41 C45 F13 166.9(3)
C42 C41 C45 F14 -134.6(3)
C40 C41 C45 F14 45.6(4)
C42 C41 C45 F15 107.5(4)
C40 C41 C45 F15 -72.3(4)
C42 C43 C46 F17 30.3(5)
C44 C43 C46 F17 -151.3(3)
C42 C43 C46 F16 152.1(3)
C44 C43 C46 F16 -29.6(5)
C42 C43 C46 F18 -89.2(4)
C44 C43 C46 F18 89.2(4)
C52 C47 C48 C49 -3.0(4)
B1 C47 C48 C49 179.9(3)
C47 C48 C49 C50 0.7(5)
C47 C48 C49 C53 -179.1(3)
C48 C49 C50 C51 1.5(5)
C53 C49 C50 C51 -178.7(3)
C49 C50 C51 C52 -1.3(5)
C49 C50 C51 C54 -179.6(3)
C48 C47 C52 C51 3.1(4)
B1 C47 C52 C51 -179.8(3)
C50 C51 C52 C47 -1.1(5)
C54 C51 C52 C47 177.2(3)
C50 C49 C53 F21 -151.9(3)
C48 C49 C53 F21 27.9(5)
C50 C49 C53 F20 -32.2(4)
C48 C49 C53 F20 147.7(3)
C50 C49 C53 F19 87.4(4)
C48 C49 C53 F19 -92.7(4)
C50 C51 C54 F24 1.7(5)
C52 C51 C54 F24 -176.7(3)
C50 C51 C54 F22 -120.6(4)
C52 C51 C54 F22 61.1(4)
C50 C51 C54 F23 121.8(4)
C52 C51 C54 F23 -56.6(4)
C24 C23 B1 C47 82.2(3)
C28 C23 B1 C47 -89.7(3)
C24 C23 B1 C39 -156.4(3)
C28 C23 B1 C39 31.7(4)
C24 C23 B1 C31 -40.5(4)
C28 C23 B1 C31 147.6(3)
C52 C47 B1 C23 -86.6(3)
C48 C47 B1 C23 90.3(3)
C52 C47 B1 C39 150.9(3)
C48 C47 B1 C39 -32.2(4)
C52 C47 B1 C31 36.1(4)
C48 C47 B1 C31 -147.0(3)
C40 C39 B1 C23 -154.1(3)
C44 C39 B1 C23 33.0(4)
C40 C39 B1 C47 -37.0(4)
C44 C39 B1 C47 150.1(3)
C40 C39 B1 C31 84.0(3)
C44 C39 B1 C31 -88.9(3)
C36 C31 B1 C23 144.9(3)
C32 C31 B1 C23 -44.9(4)
C36 C31 B1 C47 27.1(4)
C32 C31 B1 C47 -162.7(3)
C36 C31 B1 C39 -93.0(3)
C32 C31 B1 C39 77.2(3)
C58 O3A C57 C56 -17(5)
C57 O3A C58 C59 -28(3)
